data_7702797
loop_
_publ_author_name
'Hart, Richard'
'Levason, William'
'Patel, Bhavesh'
'Reid, Gillian'

_publ_section_title
;
 Synthesis, properties and crystal structures of 6-, 7- and 8-coordinate
 Zr(iv) and Hf(iv) complexes involving thioether and selenoether ligands
;
_journal_issue 16
_journal_name_full 'Journal of the Chemical Society, Dalton Transactions'
_journal_page_first 3153
_journal_paper_doi 10.1039/b201080c
_journal_year 2002
_chemical_formula_moiety 'C4 H10 Cl4 Hf Se2 '
_chemical_formula_structural '[HfCl4{MeSe(CH2)SeMe}]'
_chemical_formula_sum 'C4 H10 Cl4 Hf Se2'
_chemical_formula_weight 536.34
_space_group_IT_number 4
_space_group_name_Hall 'P 2yb'
_space_group_name_H-M_alt 'P 1 21 1'
_symmetry_cell_setting monoclinic
_symmetry_Int_Tables_number 4
_symmetry_space_group_name_H-M 'P 1 21 1'
_audit_creation_date 2001-12-07
_audit_creation_method 'by teXsan for Windows v1.06'
_cell_angle_alpha 90
_cell_angle_beta 116.501(2)
_cell_angle_gamma 90
_cell_formula_units_Z 2
_cell_length_a 7.4864(2)
_cell_length_b 11.5652(4)
_cell_length_c 8.1257(2)
_cell_measurement_reflns_used 0
_cell_measurement_temperature 120.0(1)
_cell_measurement_theta_max 0.0
_cell_measurement_theta_min 0.0
_cell_volume 629.61(3)
_computing_cell_refinement 'Nonius CCD Diffractometer Control'
_computing_data_collection 'Nonius CCD Diffractometer Control'
_computing_data_reduction 'teXsan for Windows version 1.06 (MSC, 1997-1999)'
_computing_publication_material 'teXsan for Windows version 1.06 (MSC, 1997-1999)'
_computing_structure_refinement 'teXsan for Windows version 1.06 (MSC, 1997-1999)'
_computing_structure_solution
;
DIRDIF92 PATTY (Beurskens, 1992)
;
_diffrn_ambient_temperature 120.0(1)
_diffrn_measurement_device 'Nonius CCD'
_diffrn_measurement_method -
_diffrn_orient_matrix_UB_11 0.00000
_diffrn_orient_matrix_UB_12 0.00000
_diffrn_orient_matrix_UB_13 0.00000
_diffrn_orient_matrix_UB_21 0.00000
_diffrn_orient_matrix_UB_22 0.00000
_diffrn_orient_matrix_UB_23 0.00000
_diffrn_orient_matrix_UB_31 0.00000
_diffrn_orient_matrix_UB_32 0.00000
_diffrn_orient_matrix_UB_33 0.00000
_diffrn_radiation_detector 'CCD counter'
_diffrn_radiation_monochromator graphite
_diffrn_radiation_source 'Nonius rotating anode'
_diffrn_radiation_type 'Mo K\a'
_diffrn_radiation_wavelength 0.71073
_diffrn_reflns_av_R_equivalents 0.10435
_diffrn_reflns_av_sigmaI/netI 0.067
_diffrn_reflns_limit_h_max 9
_diffrn_reflns_limit_h_min -9
_diffrn_reflns_limit_k_max 14
_diffrn_reflns_limit_k_min -13
_diffrn_reflns_limit_l_max 10
_diffrn_reflns_limit_l_min -9
_diffrn_reflns_number 4733
_diffrn_reflns_reduction_process 'Lp corrections applied'
_diffrn_reflns_theta_max 26.37
_diffrn_reflns_theta_min 3.04
_diffrn_standards_decay_% 0.00
_diffrn_standards_interval_count 0
_diffrn_standards_number 0
_exptl_absorpt_coefficient_mu 14.847
_exptl_absorpt_correction_type SORTAV
_exptl_crystal_colour colourless
_exptl_crystal_density_diffrn 2.829
_exptl_crystal_density_meas ?
_exptl_crystal_description block
_exptl_crystal_F_000 484.00
_exptl_crystal_size_max 0.21
_exptl_crystal_size_mid 0.16
_exptl_crystal_size_min 0.16
_refine_diff_density_max '1.96 close to Hf'
_refine_diff_density_min '-2.53 close to Hf'
_refine_ls_abs_structure_details checked
_refine_ls_abs_structure_Flack -0.0241(0.00794)
_refine_ls_extinction_coef -
_refine_ls_extinction_method none
_refine_ls_goodness_of_fit_all 2.282
_refine_ls_goodness_of_fit_ref 2.280
_refine_ls_hydrogen_treatment noref
_refine_ls_matrix_type full
_refine_ls_number_constraints 0
_refine_ls_number_parameters 99
_refine_ls_number_reflns 1281
_refine_ls_number_restraints 0
_refine_ls_R_factor_all 0.0558
_refine_ls_R_factor_gt 0.0560
_refine_ls_shift/su_max 0.0000
_refine_ls_shift/su_mean 0.0000
_refine_ls_structure_factor_coef F
_refine_ls_weighting_details 'w = 1/[\s^2^(Fo)]'
_refine_ls_weighting_scheme sigma
_refine_ls_wR_factor_all 0.0680
_refine_ls_wR_factor_ref 0.0680
_reflns_number_gt 1281
_reflns_number_total 1359
_reflns_threshold_expression I>3.00\s(I)
_cod_data_source_file b201080c.txt
_cod_data_source_block '_01bp034'
_cod_depositor_comments
;
The following automatic conversions were performed:

data item '_exptl_crystal_density_meas' value 'not measured' was
changed to '?' -- the value is perceived as not measured.

Automatic conversion script
Id: cif_fix_values 6909 2019-04-08 15:41:33Z antanas 
;
_cod_original_sg_symbol_H-M 'P 21       '
_cod_original_formula_sum 'C4 H10 Cl4 Hf Se2 '
_cod_database_code 7702797

loop_
_symmetry_equiv_pos_as_xyz
'   +x,   +y,   +z'
'   -x,1/2+y,   -z'

loop_
_atom_site_label
_atom_site_fract_x
_atom_site_fract_y
_atom_site_fract_z
_atom_site_U_iso_or_equiv
_atom_site_occupancy
_atom_site_adp_type
_atom_site_calc_flag
Hf(1) 0.18266(8) -0.5011 -0.74145(7) 0.0166(2) 1.000 Uani d
Se(1) 0.4086(2) -0.6743(1) -0.8131(2) 0.0177(4) 1.000 Uani d
Se(2) 0.2562(2) -0.3875(2) -1.0162(2) 0.0190(4) 1.000 Uani d
Cl(1) 0.4879(6) -0.4014(4) -0.5572(5) 0.0281(10) 1.000 Uani d
Cl(2) -0.0732(5) -0.6049(3) -0.9906(5) 0.0207(9) 1.000 Uani d
Cl(3) 0.2016(6) -0.6257(4) -0.5059(5) 0.0279(10) 1.000 Uani d
Cl(4) -0.0318(6) -0.3508(3) -0.7422(5) 0.0231(10) 1.000 Uani d
C(1) 0.689(3) -0.648(2) -0.649(3) 0.036(5) 1.000 Uani d
C(2) 0.398(3) -0.617(2) -1.044(2) 0.031(4) 1.000 Uani d
C(3) 0.449(2) -0.496(2) -1.044(2) 0.027(4) 1.000 Uani d
C(4) 0.029(2) -0.414(1) -1.246(3) 0.026(4) 1.000 Uani d
H(1) 0.7089 -0.6475 -0.5255 0.043 1.000 Uiso c
H(2) 0.7672 -0.7079 -0.6651 0.043 1.000 Uiso c
H(3) 0.7294 -0.5756 -0.6774 0.043 1.000 Uiso c
H(4) 0.4881 -0.6620 -1.0710 0.037 1.000 Uiso c
H(5) 0.2659 -0.6285 -1.1381 0.037 1.000 Uiso c
H(6) 0.4525 -0.4792 -1.1572 0.033 1.000 Uiso c
H(7) 0.5774 -0.4831 -0.9452 0.033 1.000 Uiso c
H(8) -0.0855 -0.4258 -1.2263 0.031 1.000 Uiso c
H(9) 0.0079 -0.3487 -1.3238 0.031 1.000 Uiso c
H(10) 0.0511 -0.4804 -1.3033 0.031 1.000 Uiso c

loop_
_atom_site_aniso_label
_atom_site_aniso_U_11
_atom_site_aniso_U_22
_atom_site_aniso_U_33
_atom_site_aniso_U_12
_atom_site_aniso_U_13
_atom_site_aniso_U_23
Hf(1) 0.0152(3) 0.0152(3) 0.0201(3) -0.0007(3) 0.0087(2) -0.0010(3)
Se(1) 0.0185(7) 0.0131(7) 0.0224(7) 0.0030(6) 0.0100(6) 0.0025(6)
Se(2) 0.0200(8) 0.0139(7) 0.0266(8) -0.0003(6) 0.0137(6) 0.0011(6)
Cl(1) 0.021(2) 0.027(2) 0.031(2) -0.001(2) 0.006(2) -0.011(2)
Cl(2) 0.017(2) 0.018(2) 0.026(2) -0.004(2) 0.008(2) 0.000(2)
Cl(3) 0.034(2) 0.027(2) 0.025(2) 0.005(2) 0.015(2) 0.003(2)
Cl(4) 0.026(2) 0.017(2) 0.026(2) 0.007(2) 0.013(2) -0.001(2)
C(1) 0.027(9) 0.040(12) 0.037(9) 0.001(9) 0.010(8) -0.005(9)
C(2) 0.036(9) 0.014(8) 0.034(9) 0.011(8) 0.009(7) -0.014(7)
C(3) 0.044(9) 0.021(8) 0.018(6) -0.005(11) 0.015(6) -0.000(9)
C(4) 0.029(9) 0.012(8) 0.049(10) -0.002(7) 0.029(8) 0.005(7)

loop_
_atom_type_symbol
_atom_type_oxidation_number
_atom_type_number_in_cell
_atom_type_scat_dispersion_real
_atom_type_scat_dispersion_imag
_atom_type_scat_source
C 0 8 0.002 0.002
;International Tables for Crystallography
(1992, Vol. C, Table 6.1.1.2)
;
H 0 20 0.000 0.000
;International Tables for Crystallography
(1992, Vol. C, Table 6.1.1.2)
;
Cl 0 8 0.132 0.159
;International Tables for Crystallography
(1992, Vol. C, Tables 4.2.6.8 and 6.1.1.1)
;
Se 0 4 -0.178 2.223
;International Tables for Crystallography
(1992, Vol. C, Tables 4.2.6.8 and 6.1.1.1)
;
Hf 0 2 -1.118 6.185
;International Tables for Crystallography
(1992, Vol. C, Tables 4.2.6.8 and 6.1.1.1)
;

loop_
_geom_angle_atom_site_label_1
_geom_angle_atom_site_label_2
_geom_angle_atom_site_label_3
_geom_angle
_geom_angle_publ_flag
SE1 HF1 SE2 79.86(7) ?
SE1 HF1 CL1 88.8(2) ?
SE1 HF1 CL2 78.4(2) ?
SE1 HF1 CL3 84.8(2) ?
SE1 HF1 CL4 169.2(2) ?
SE2 HF1 CL1 78.7(2) ?
SE2 HF1 CL2 86.0(2) ?
SE2 HF1 CL3 163.6(2) ?
SE2 HF1 CL4 91.6(2) ?
CL1 HF1 CL2 161.6(2) ?
CL1 HF1 CL3 95.3(2) ?
CL1 HF1 CL4 96.0(2) ?
CL2 HF1 CL3 96.7(2) ?
CL2 HF1 CL4 94.6(2) ?
CL3 HF1 CL4 104.3(2) ?
HF1 SE1 C1 108.0(9) ?
HF1 SE1 C2 100.7(7) ?
C1 SE1 C2 100.0(12) ?
HF1 SE2 C3 101.6(7) ?
HF1 SE2 C4 107.1(7) ?
C3 SE2 C4 99.3(10) ?
SE1 C1 H1 109.5 no
SE1 C1 H2 109.5 no
SE1 C1 H3 109.5 no
H1 C1 H2 109.5 no
H1 C1 H3 109.5 no
H2 C1 H3 109.5 no
SE1 C2 C3 115.2(17) ?
SE1 C2 H4 108.0 no
SE1 C2 H5 108.0 no
C3 C2 H4 108.0 no
C3 C2 H5 108.0 no
H4 C2 H5 109.5 no
SE2 C3 C2 113.6(18) ?
SE2 C3 H6 108.4 no
SE2 C3 H7 108.4 no
C2 C3 H6 108.4 no
C2 C3 H7 108.4 no
H6 C3 H7 109.5 no
SE2 C4 H8 109.5 no
SE2 C4 H9 109.5 no
SE2 C4 H10 109.5 no
H8 C4 H9 109.5 no
H8 C4 H10 109.5 no
H9 C4 H10 109.5 no

loop_
_geom_bond_atom_site_label_1
_geom_bond_atom_site_label_2
_geom_bond_distance
_geom_bond_publ_flag
HF1 SE1 2.844(2) ?
HF1 SE2 2.848(2) ?
HF1 CL1 2.396(6) ?
HF1 CL2 2.397(5) ?
HF1 CL3 2.348(6) ?
HF1 CL4 2.364(6) ?
SE1 C1 1.95(3) ?
SE1 C2 1.96(3) ?
SE2 C3 2.00(3) ?
SE2 C4 1.91(3) ?
C1 H1 0.95 no
C1 H2 0.95 no
C1 H3 0.95 no
C2 C3 1.46(4) ?
C2 H4 0.95 no
C2 H5 0.95 no
C3 H6 0.95 no
C3 H7 0.95 no
C4 H8 0.95 no
C4 H9 0.95 no
C4 H10 0.95 no
